data_7028624
loop_
_publ_author_name
'Kilpin, Kelly J.'
'Crot, St\'ephanie'
'Riedel, Tina'
'Kitchen, Jonathan A.'
'Dyson, Paul J.'

_publ_section_title
;
 Ruthenium(II) and osmium(II) 1,2,3-triazolylidene organometallics: a
 preliminary investigation into the biological activity of 'click' carbene
 complexes.
;
_journal_issue 3
_journal_name_full 'Dalton transactions (Cambridge, England : 2003)'
_journal_page_first 1443
_journal_page_last 1448
_journal_paper_doi 10.1039/c3dt52584h
_journal_volume 43
_journal_year 2014
_chemical_formula_sum 'C27 H31 Cl4 N3 Os'
_chemical_formula_weight 729.55
_chemical_name_systematic
; 
 ? 
;
_space_group_IT_number 14
_symmetry_cell_setting monoclinic
_symmetry_space_group_name_Hall '-P 2yn'
_symmetry_space_group_name_H-M 'P 1 21/n 1'
_atom_sites_solution_hydrogens geom
_atom_sites_solution_primary direct
_atom_sites_solution_secondary difmap
_audit_creation_method SHELXL-97
_cell_angle_alpha 90.00
_cell_angle_beta 98.391(2)
_cell_angle_gamma 90.00
_cell_formula_units_Z 4
_cell_length_a 6.38330(10)
_cell_length_b 28.5636(6)
_cell_length_c 15.9512(3)
_cell_measurement_reflns_used 5560
_cell_measurement_temperature 298(2)
_cell_measurement_theta_max 73.2812
_cell_measurement_theta_min 3.0917
_cell_volume 2877.25(9)
_computing_structure_refinement 'SHELXL-97 (Sheldrick, 2008)'
_computing_structure_solution 'SHELXS-97 (Sheldrick, 2008)'
_diffrn_ambient_temperature 298(2)
_diffrn_measured_fraction_theta_full 0.998
_diffrn_measured_fraction_theta_max 0.998
_diffrn_measurement_device_type 'SuperNova, Dual, Cu at zero, Atlas'
_diffrn_measurement_method '\w scans'
_diffrn_radiation_monochromator graphite
_diffrn_radiation_source 'fine-focus sealed tube'
_diffrn_radiation_type CuK\a
_diffrn_radiation_wavelength 1.54180
_diffrn_reflns_av_R_equivalents 0.0360
_diffrn_reflns_av_sigmaI/netI 0.0412
_diffrn_reflns_limit_h_max 5
_diffrn_reflns_limit_h_min -7
_diffrn_reflns_limit_k_max 34
_diffrn_reflns_limit_k_min -20
_diffrn_reflns_limit_l_max 19
_diffrn_reflns_limit_l_min -16
_diffrn_reflns_number 10726
_diffrn_reflns_theta_full 67.48
_diffrn_reflns_theta_max 67.48
_diffrn_reflns_theta_min 3.09
_exptl_absorpt_coefficient_mu 11.946
_exptl_absorpt_correction_T_max 0.3919
_exptl_absorpt_correction_T_min 0.1083
_exptl_absorpt_correction_type multi-scan
_exptl_absorpt_process_details
;
CrysAlisPro, Agilent Technologies,
Version 1.171.35.21 (release 20-01-2012 CrysAlis171 .NET)
(compiled Jan 23 2012,18:06:46)
Empirical absorption correction using spherical harmonics,
 implemented in SCALE3 ABSPACK scaling algorithm.
;
_exptl_crystal_colour Orange
_exptl_crystal_density_diffrn 1.684
_exptl_crystal_density_method 'not measured'
_exptl_crystal_description Plate
_exptl_crystal_F_000 1432
_exptl_crystal_size_max 0.33
_exptl_crystal_size_mid 0.17
_exptl_crystal_size_min 0.10
_refine_diff_density_max 2.700
_refine_diff_density_min -2.486
_refine_diff_density_rms 0.175
_refine_ls_extinction_method none
_refine_ls_goodness_of_fit_ref 1.192
_refine_ls_hydrogen_treatment constr
_refine_ls_matrix_type full
_refine_ls_number_parameters 317
_refine_ls_number_reflns 5178
_refine_ls_number_restraints 0
_refine_ls_restrained_S_all 1.192
_refine_ls_R_factor_all 0.0713
_refine_ls_R_factor_gt 0.0641
_refine_ls_shift/su_max 0.002
_refine_ls_shift/su_mean 0.000
_refine_ls_structure_factor_coef Fsqd
_refine_ls_weighting_details 'calc w=1/[\s^2^(Fo^2^)+(0.0546P)^2^+37.6378P] where P=(Fo^2^+2Fc^2^)/3'
_refine_ls_weighting_scheme calc
_refine_ls_wR_factor_gt 0.1693
_refine_ls_wR_factor_ref 0.1732
_reflns_number_gt 4573
_reflns_number_total 5178
_reflns_threshold_expression >2sigma(I)
_cod_data_source_file c3dt52584h.txt
_cod_data_source_block kjk352
_cod_original_sg_symbol_H-M P2(1)/n
_cod_database_code 7028624

loop_
_symmetry_equiv_pos_as_xyz
'x, y, z'
'-x+1/2, y+1/2, -z+1/2'
'-x, -y, -z'
'x-1/2, -y-1/2, z-1/2'

loop_
_atom_site_label
_atom_site_type_symbol
_atom_site_fract_x
_atom_site_fract_y
_atom_site_fract_z
_atom_site_U_iso_or_equiv
_atom_site_adp_type
_atom_site_occupancy
_atom_site_symmetry_multiplicity
_atom_site_calc_flag
_atom_site_refinement_flags
Os1 Os 0.00104(8) 0.808347(15) 0.80156(3) 0.03774(18) Uani 1 1 d .
Cl1 Cl -0.3337(4) 0.82958(11) 0.71875(19) 0.0535(7) Uani 1 1 d .
Cl2 Cl -0.1493(5) 0.72960(10) 0.78491(19) 0.0532(7) Uani 1 1 d .
N1 N 0.2118(14) 0.7651(3) 0.6549(5) 0.040(2) Uani 1 1 d .
N2 N 0.2823(16) 0.7726(3) 0.5809(6) 0.051(2) Uani 1 1 d .
N3 N 0.2198(17) 0.8159(3) 0.5615(6) 0.047(2) Uani 1 1 d .
C1 C 0.1126(16) 0.8030(3) 0.6866(6) 0.035(2) Uani 1 1 d .
C2 C 0.1212(17) 0.8361(4) 0.6225(7) 0.043(2) Uani 1 1 d .
C3 C 0.074(2) 0.8872(4) 0.6178(7) 0.047(3) Uani 1 1 d .
C4 C 0.246(2) 0.9180(4) 0.6352(8) 0.054(3) Uani 1 1 d .
H4 H 0.3820 0.9064 0.6505 0.065 Uiso 1 1 calc R
C5 C 0.211(3) 0.9661(5) 0.6295(10) 0.071(4) Uani 1 1 d .
H5 H 0.3246 0.9866 0.6412 0.085 Uiso 1 1 calc R
C6 C 0.011(3) 0.9833(5) 0.6069(11) 0.081(5) Uani 1 1 d .
H6 H -0.0122 1.0154 0.6039 0.097 Uiso 1 1 calc R
C7 C -0.155(3) 0.9530(6) 0.5886(10) 0.077(5) Uani 1 1 d .
H7 H -0.2903 0.9650 0.5716 0.093 Uiso 1 1 calc R
C8 C -0.128(2) 0.9048(5) 0.5947(8) 0.054(3) Uani 1 1 d .
H8 H -0.2432 0.8847 0.5835 0.065 Uiso 1 1 calc R
C9 C 0.263(2) 0.8369(5) 0.4835(8) 0.064(4) Uani 1 1 d .
H9A H 0.1930 0.8194 0.4362 0.096 Uiso 1 1 calc R
H9B H 0.4133 0.8367 0.4822 0.096 Uiso 1 1 calc R
H9C H 0.2130 0.8686 0.4801 0.096 Uiso 1 1 calc R
C10 C 0.287(2) 0.7226(4) 0.6986(8) 0.049(3) Uani 1 1 d .
H10A H 0.2263 0.7206 0.7508 0.058 Uiso 1 1 calc R
H10B H 0.4397 0.7250 0.7141 0.058 Uiso 1 1 calc R
C11 C 0.238(2) 0.6781(4) 0.6499(7) 0.047(3) Uani 1 1 d .
C12 C 0.390(2) 0.6439(5) 0.6505(9) 0.063(3) Uani 1 1 d .
H12 H 0.5267 0.6500 0.6770 0.076 Uiso 1 1 calc R
C13 C 0.346(3) 0.6008(5) 0.6133(11) 0.082(5) Uani 1 1 d .
H13 H 0.4503 0.5779 0.6156 0.098 Uiso 1 1 calc R
C14 C 0.140(4) 0.5925(5) 0.5717(10) 0.085(6) Uani 1 1 d .
H14 H 0.1056 0.5635 0.5468 0.102 Uiso 1 1 calc R
C15 C -0.010(3) 0.6263(5) 0.5676(9) 0.072(4) Uani 1 1 d .
H15 H -0.1445 0.6205 0.5388 0.087 Uiso 1 1 calc R
C16 C 0.035(2) 0.6695(4) 0.6056(8) 0.059(3) Uani 1 1 d .
H16 H -0.0684 0.6926 0.6018 0.071 Uiso 1 1 calc R
C17 C 0.267(3) 0.7373(5) 0.9478(9) 0.072(4) Uani 1 1 d .
H17A H 0.1658 0.7239 0.9801 0.108 Uiso 1 1 calc R
H17B H 0.4032 0.7386 0.9821 0.108 Uiso 1 1 calc R
H17C H 0.2748 0.7183 0.8987 0.108 Uiso 1 1 calc R
C18 C 0.197(2) 0.7863(4) 0.9202(7) 0.050(3) Uani 1 1 d .
C19 C 0.315(2) 0.8138(4) 0.8713(7) 0.051(3) Uani 1 1 d .
H19 H 0.4418 0.8023 0.8576 0.061 Uiso 1 1 calc R
C20 C 0.2441(18) 0.8583(4) 0.8426(7) 0.048(3) Uani 1 1 d .
H20 H 0.3254 0.8759 0.8103 0.057 Uiso 1 1 calc R
C21 C 0.052(2) 0.8769(4) 0.8621(8) 0.050(3) Uani 1 1 d .
C22 C -0.063(2) 0.8491(4) 0.9144(7) 0.053(3) Uani 1 1 d .
H22 H -0.1868 0.8610 0.9309 0.063 Uiso 1 1 calc R
C23 C 0.004(2) 0.8054(4) 0.9406(7) 0.052(3) Uani 1 1 d .
H23 H -0.0774 0.7877 0.9726 0.062 Uiso 1 1 calc R
C24 C -0.007(2) 0.9263(4) 0.8335(9) 0.060(3) Uani 1 1 d .
H24 H 0.0232 0.9299 0.7753 0.072 Uiso 1 1 calc R
C25 C 0.130(3) 0.9612(5) 0.8893(13) 0.103(6) Uani 1 1 d .
H25A H 0.0928 0.9924 0.8707 0.154 Uiso 1 1 calc R
H25B H 0.2764 0.9556 0.8853 0.154 Uiso 1 1 calc R
H25C H 0.1068 0.9574 0.9471 0.154 Uiso 1 1 calc R
C26 C -0.244(3) 0.9384(5) 0.8340(12) 0.085(5) Uani 1 1 d .
H26A H -0.2706 0.9700 0.8148 0.127 Uiso 1 1 calc R
H26B H -0.2777 0.9353 0.8905 0.127 Uiso 1 1 calc R
H26C H -0.3314 0.9174 0.7969 0.127 Uiso 1 1 calc R
Cl11 Cl 0.7067(11) 0.8971(2) 0.3800(4) 0.135(2) Uani 1 1 d .
Cl10 Cl 0.3090(12) 0.9309(3) 0.3015(6) 0.166(3) Uani 1 1 d .
C100 C 0.521(3) 0.8933(7) 0.2924(12) 0.097(6) Uani 1 1 d .
H10C H 0.4700 0.8613 0.2857 0.116 Uiso 1 1 calc R
H10D H 0.5841 0.9015 0.2427 0.116 Uiso 1 1 calc R

loop_
_atom_site_aniso_label
_atom_site_aniso_U_11
_atom_site_aniso_U_22
_atom_site_aniso_U_33
_atom_site_aniso_U_23
_atom_site_aniso_U_13
_atom_site_aniso_U_12
Os1 0.0397(3) 0.0380(3) 0.0368(3) 0.00052(19) 0.00984(18) -0.00213(18)
Cl1 0.0391(15) 0.0642(18) 0.0576(17) 0.0045(14) 0.0081(12) 0.0034(12)
Cl2 0.0556(17) 0.0445(14) 0.0585(17) 0.0031(12) 0.0047(13) -0.0126(12)
N1 0.045(5) 0.040(5) 0.034(5) 0.001(4) 0.009(4) -0.003(4)
N2 0.059(6) 0.048(5) 0.053(6) 0.004(4) 0.033(5) 0.012(5)
N3 0.064(6) 0.043(5) 0.038(5) -0.005(4) 0.017(4) -0.007(4)
C1 0.037(5) 0.038(5) 0.032(5) -0.002(4) 0.011(4) -0.007(4)
C2 0.041(6) 0.049(6) 0.042(6) -0.001(5) 0.016(5) 0.006(5)
C3 0.059(7) 0.040(6) 0.043(6) 0.005(5) 0.012(5) 0.003(5)
C4 0.057(7) 0.043(6) 0.065(8) 0.006(6) 0.022(6) 0.006(5)
C5 0.085(11) 0.044(7) 0.089(11) 0.007(7) 0.035(9) -0.009(7)
C6 0.117(14) 0.046(8) 0.086(11) 0.012(7) 0.039(10) 0.015(9)
C7 0.085(11) 0.065(9) 0.085(11) 0.024(8) 0.024(9) 0.028(8)
C8 0.049(7) 0.061(8) 0.055(7) 0.010(6) 0.015(6) 0.011(6)
C9 0.087(10) 0.064(8) 0.047(7) 0.002(6) 0.032(7) 0.003(7)
C10 0.052(7) 0.042(6) 0.052(7) 0.000(5) 0.008(5) 0.003(5)
C11 0.057(7) 0.046(6) 0.040(6) 0.004(5) 0.012(5) 0.007(5)
C12 0.072(9) 0.051(7) 0.068(9) 0.006(6) 0.011(7) 0.013(6)
C13 0.117(15) 0.042(8) 0.089(12) 0.002(7) 0.022(11) 0.015(8)
C14 0.164(19) 0.040(7) 0.057(9) -0.004(6) 0.033(10) -0.006(9)
C15 0.104(12) 0.056(8) 0.052(8) 0.000(6) -0.003(8) -0.020(8)
C16 0.072(9) 0.043(6) 0.057(8) 0.003(6) -0.004(7) 0.002(6)
C17 0.094(11) 0.050(8) 0.063(9) 0.011(7) -0.018(8) 0.006(7)
C18 0.055(7) 0.056(7) 0.036(6) 0.002(5) -0.002(5) 0.001(6)
C19 0.046(7) 0.062(8) 0.044(6) 0.001(5) 0.010(5) 0.004(5)
C20 0.044(6) 0.055(7) 0.043(6) -0.002(5) 0.004(5) -0.006(5)
C21 0.060(8) 0.045(6) 0.048(7) 0.004(5) 0.019(6) 0.000(5)
C22 0.070(8) 0.057(7) 0.035(6) -0.009(5) 0.018(5) 0.002(6)
C23 0.074(9) 0.047(7) 0.035(6) 0.000(5) 0.009(6) -0.004(6)
C24 0.068(9) 0.043(7) 0.070(8) 0.005(6) 0.016(7) 0.001(6)
C25 0.120(16) 0.044(8) 0.136(17) -0.019(9) -0.005(13) -0.002(9)
C26 0.102(13) 0.058(9) 0.098(12) 0.009(8) 0.025(10) 0.018(9)
Cl11 0.152(5) 0.117(4) 0.123(4) 0.027(4) -0.026(4) -0.034(4)
Cl10 0.138(6) 0.145(6) 0.211(8) -0.033(6) 0.014(5) 0.040(5)
C100 0.132(17) 0.073(11) 0.087(13) -0.004(9) 0.021(12) 0.005(11)

loop_
_atom_type_symbol
_atom_type_description
_atom_type_scat_dispersion_real
_atom_type_scat_dispersion_imag
_atom_type_scat_source
C C 0.0181 0.0091 'International Tables Vol C Tables 4.2.6.8 and 6.1.1.4'
H H 0.0000 0.0000 'International Tables Vol C Tables 4.2.6.8 and 6.1.1.4'
N N 0.0311 0.0180 'International Tables Vol C Tables 4.2.6.8 and 6.1.1.4'
Cl Cl 0.3639 0.7018 'International Tables Vol C Tables 4.2.6.8 and 6.1.1.4'
Os Os -4.9801 6.2216 'International Tables Vol C Tables 4.2.6.8 and 6.1.1.4'

loop_
_geom_angle_atom_site_label_1
_geom_angle_atom_site_label_2
_geom_angle_atom_site_label_3
_geom_angle
_geom_angle_publ_flag
C1 Os1 C20 89.6(4) ?
C1 Os1 C19 92.8(4) ?
C20 Os1 C19 38.2(4) ?
C1 Os1 C21 114.1(4) ?
C20 Os1 C21 38.0(5) ?
C19 Os1 C21 68.8(5) ?
C1 Os1 C18 121.0(5) ?
C20 Os1 C18 68.4(5) ?
C19 Os1 C18 37.5(5) ?
C21 Os1 C18 81.2(5) ?
C1 Os1 C23 158.5(5) ?
C20 Os1 C23 79.5(5) ?
C19 Os1 C23 67.2(5) ?
C21 Os1 C23 67.3(4) ?
C18 Os1 C23 37.7(5) ?
C1 Os1 C22 151.8(4) ?
C20 Os1 C22 67.4(5) ?
C19 Os1 C22 79.2(5) ?
C21 Os1 C22 37.8(4) ?
C18 Os1 C22 66.7(5) ?
C23 Os1 C22 35.8(4) ?
C1 Os1 Cl1 85.7(3) y
C20 Os1 Cl1 122.9(3) y
C19 Os1 Cl1 161.1(3) y
C21 Os1 Cl1 94.6(4) y
C18 Os1 Cl1 152.4(4) y
C23 Os1 Cl1 115.7(4) y
C22 Os1 Cl1 93.3(4) y
C1 Os1 Cl2 90.9(3) y
C20 Os1 Cl2 154.5(3) y
C19 Os1 Cl2 116.4(3) y
C21 Os1 Cl2 154.6(3) y
C18 Os1 Cl2 89.7(3) y
C23 Os1 Cl2 91.1(3) y
C22 Os1 Cl2 116.9(3) y
Cl1 Os1 Cl2 82.53(11) y
N2 N1 C1 115.3(9) ?
N2 N1 C10 115.3(9) ?
C1 N1 C10 128.1(9) ?
N3 N2 N1 103.1(8) ?
N2 N3 C2 112.6(9) ?
N2 N3 C9 120.0(10) ?
C2 N3 C9 127.4(10) ?
N1 C1 C2 101.1(8) ?
N1 C1 Os1 128.0(7) ?
C2 C1 Os1 130.8(8) ?
N3 C2 C1 107.9(9) ?
N3 C2 C3 119.4(10) ?
C1 C2 C3 132.0(10) ?
C8 C3 C4 119.8(11) ?
C8 C3 C2 122.9(11) ?
C4 C3 C2 117.3(11) ?
C5 C4 C3 119.6(13) ?
C6 C5 C4 120.4(14) ?
C7 C6 C5 119.7(14) ?
C6 C7 C8 121.7(15) ?
C3 C8 C7 118.8(14) ?
N1 C10 C11 115.6(10) ?
C12 C11 C16 118.4(12) ?
C12 C11 C10 120.5(12) ?
C16 C11 C10 121.0(11) ?
C11 C12 C13 122.4(15) ?
C12 C13 C14 118.0(15) ?
C15 C14 C13 120.5(14) ?
C14 C15 C16 121.1(16) ?
C15 C16 C11 119.4(13) ?
C19 C18 C23 117.7(11) ?
C19 C18 C17 121.5(13) ?
C23 C18 C17 120.8(12) ?
C19 C18 Os1 69.2(7) ?
C23 C18 Os1 71.7(7) ?
C17 C18 Os1 128.3(9) ?
C18 C19 C20 121.1(12) ?
C18 C19 Os1 73.3(7) ?
C20 C19 Os1 70.5(7) ?
C19 C20 C21 121.2(11) ?
C19 C20 Os1 71.3(7) ?
C21 C20 Os1 72.8(7) ?
C20 C21 C22 117.2(11) ?
C20 C21 C24 118.2(11) ?
C22 C21 C24 124.4(11) ?
C20 C21 Os1 69.2(7) ?
C22 C21 Os1 72.8(7) ?
C24 C21 Os1 133.4(9) ?
C23 C22 C21 121.2(12) ?
C23 C22 Os1 71.5(7) ?
C21 C22 Os1 69.4(7) ?
C22 C23 C18 121.6(12) ?
C22 C23 Os1 72.7(7) ?
C18 C23 Os1 70.6(7) ?
C21 C24 C25 109.6(12) ?
C21 C24 C26 114.1(11) ?
C25 C24 C26 109.1(13) ?
Cl11 C100 Cl10 110.3(11) ?

loop_
_geom_bond_atom_site_label_1
_geom_bond_atom_site_label_2
_geom_bond_distance
_geom_bond_publ_flag
Os1 C1 2.068(10) y
Os1 C20 2.140(12) y
Os1 C19 2.150(13) y
Os1 C21 2.187(12) y
Os1 C18 2.203(11) y
Os1 C23 2.217(12) y
Os1 C22 2.233(11) y
Os1 Cl1 2.420(3) y
Os1 Cl2 2.445(3) y
N1 N2 1.341(12) ?
N1 C1 1.386(13) ?
N1 C10 1.447(14) ?
N2 N3 1.323(13) ?
N3 C2 1.362(14) ?
N3 C9 1.444(15) ?
C1 C2 1.400(15) ?
C2 C3 1.489(15) ?
C3 C8 1.381(17) ?
C3 C4 1.402(17) ?
C4 C5 1.390(17) ?
C5 C6 1.37(2) ?
C6 C7 1.37(2) ?
C7 C8 1.391(19) ?
C10 C11 1.500(16) ?
C11 C12 1.374(17) ?
C11 C16 1.405(18) ?
C12 C13 1.38(2) ?
C13 C14 1.41(3) ?
C14 C15 1.35(2) ?
C15 C16 1.386(18) ?
C17 C18 1.515(17) ?
C18 C19 1.399(17) ?
C18 C23 1.427(18) ?
C19 C20 1.404(17) ?
C20 C21 1.410(17) ?
C21 C22 1.433(17) ?
C21 C24 1.512(17) ?
C22 C23 1.367(17) ?
C24 C25 1.52(2) ?
C24 C26 1.56(2) ?
Cl11 C100 1.70(2) ?
Cl10 C100 1.75(2) ?

loop_
_geom_torsion_atom_site_label_1
_geom_torsion_atom_site_label_2
_geom_torsion_atom_site_label_3
_geom_torsion_atom_site_label_4
_geom_torsion
C1 N1 N2 N3 -2.7(13)
C10 N1 N2 N3 -170.4(9)
N1 N2 N3 C2 2.6(13)
N1 N2 N3 C9 -178.8(11)
N2 N1 C1 C2 1.7(12)
C10 N1 C1 C2 167.6(11)
N2 N1 C1 Os1 -175.2(8)
C10 N1 C1 Os1 -9.3(16)
C20 Os1 C1 N1 111.4(10)
C19 Os1 C1 N1 73.4(10)
C21 Os1 C1 N1 141.4(9)
C18 Os1 C1 N1 47.2(11)
C23 Os1 C1 N1 52.4(16)
C22 Os1 C1 N1 145.5(10)
Cl1 Os1 C1 N1 -125.5(9)
Cl2 Os1 C1 N1 -43.1(9)
C20 Os1 C1 C2 -64.5(11)
C19 Os1 C1 C2 -102.5(11)
C21 Os1 C1 C2 -34.5(12)
C18 Os1 C1 C2 -128.7(10)
C23 Os1 C1 C2 -123.5(13)
C22 Os1 C1 C2 -30.4(16)
Cl1 Os1 C1 C2 58.6(10)
Cl2 Os1 C1 C2 141.0(10)
N2 N3 C2 C1 -1.7(14)
C9 N3 C2 C1 179.8(12)
N2 N3 C2 C3 169.6(11)
C9 N3 C2 C3 -8.8(19)
N1 C1 C2 N3 0.0(12)
Os1 C1 C2 N3 176.7(8)
N1 C1 C2 C3 -169.8(12)
Os1 C1 C2 C3 6.9(19)
N3 C2 C3 C8 106.4(14)
C1 C2 C3 C8 -84.6(17)
N3 C2 C3 C4 -71.5(15)
C1 C2 C3 C4 97.4(15)
C8 C3 C4 C5 0.3(19)
C2 C3 C4 C5 178.3(12)
C3 C4 C5 C6 0(2)
C4 C5 C6 C7 -1(2)
C5 C6 C7 C8 2(3)
C4 C3 C8 C7 0.6(19)
C2 C3 C8 C7 -177.3(12)
C6 C7 C8 C3 -2(2)
N2 N1 C10 C11 -57.8(14)
C1 N1 C10 C11 136.3(11)
N1 C10 C11 C12 136.7(12)
N1 C10 C11 C16 -46.0(16)
C16 C11 C12 C13 -4(2)
C10 C11 C12 C13 173.8(13)
C11 C12 C13 C14 2(2)
C12 C13 C14 C15 1(2)
C13 C14 C15 C16 -1(2)
C14 C15 C16 C11 -1(2)
C12 C11 C16 C15 3.1(19)
C10 C11 C16 C15 -174.2(12)
C1 Os1 C18 C19 46.4(9)
C20 Os1 C18 C19 -29.3(7)
C21 Os1 C18 C19 -66.5(8)
C23 Os1 C18 C19 -130.4(11)
C22 Os1 C18 C19 -103.0(8)
Cl1 Os1 C18 C19 -149.5(7)
Cl2 Os1 C18 C19 137.4(7)
C1 Os1 C18 C23 176.9(6)
C20 Os1 C18 C23 101.2(8)
C19 Os1 C18 C23 130.4(11)
C21 Os1 C18 C23 63.9(7)
C22 Os1 C18 C23 27.4(7)
Cl1 Os1 C18 C23 -19.1(12)
Cl2 Os1 C18 C23 -92.2(7)
C1 Os1 C18 C17 -67.9(14)
C20 Os1 C18 C17 -143.6(14)
C19 Os1 C18 C17 -114.3(16)
C21 Os1 C18 C17 179.2(13)
C23 Os1 C18 C17 115.2(16)
C22 Os1 C18 C17 142.6(14)
Cl1 Os1 C18 C17 96.2(14)
Cl2 Os1 C18 C17 23.0(13)
C23 C18 C19 C20 -0.7(17)
C17 C18 C19 C20 177.0(11)
Os1 C18 C19 C20 54.0(10)
C23 C18 C19 Os1 -54.7(10)
C17 C18 C19 Os1 123.0(11)
C1 Os1 C19 C18 -141.5(8)
C20 Os1 C19 C18 132.7(11)
C21 Os1 C19 C18 103.6(8)
C23 Os1 C19 C18 30.3(7)
C22 Os1 C19 C18 65.7(8)
Cl1 Os1 C19 C18 133.5(9)
Cl2 Os1 C19 C18 -49.1(8)
C1 Os1 C19 C20 85.7(7)
C21 Os1 C19 C20 -29.1(7)
C18 Os1 C19 C20 -132.7(11)
C23 Os1 C19 C20 -102.4(8)
C22 Os1 C19 C20 -67.0(7)
Cl1 Os1 C19 C20 0.8(15)
Cl2 Os1 C19 C20 178.2(6)
C18 C19 C20 C21 0.0(18)
Os1 C19 C20 C21 55.3(10)
C18 C19 C20 Os1 -55.3(11)
C1 Os1 C20 C19 -95.1(7)
C21 Os1 C20 C19 132.6(10)
C18 Os1 C20 C19 28.7(7)
C23 Os1 C20 C19 66.3(7)
C22 Os1 C20 C19 101.6(8)
Cl1 Os1 C20 C19 -179.7(6)
Cl2 Os1 C20 C19 -3.8(12)
C1 Os1 C20 C21 132.3(7)
C19 Os1 C20 C21 -132.6(10)
C18 Os1 C20 C21 -103.9(8)
C23 Os1 C20 C21 -66.3(7)
C22 Os1 C20 C21 -31.0(7)
Cl1 Os1 C20 C21 47.7(8)
Cl2 Os1 C20 C21 -136.4(7)
C19 C20 C21 C22 2.0(18)
Os1 C20 C21 C22 56.5(10)
C19 C20 C21 C24 176.4(11)
Os1 C20 C21 C24 -129.0(11)
C19 C20 C21 Os1 -54.5(10)
C1 Os1 C21 C20 -54.1(8)
C19 Os1 C21 C20 29.2(7)
C18 Os1 C21 C20 66.0(7)
C23 Os1 C21 C20 102.5(8)
C22 Os1 C21 C20 129.1(11)
Cl1 Os1 C21 C20 -141.5(6)
Cl2 Os1 C21 C20 136.3(7)
C1 Os1 C21 C22 176.8(7)
C20 Os1 C21 C22 -129.1(11)
C19 Os1 C21 C22 -99.8(8)
C18 Os1 C21 C22 -63.1(8)
C23 Os1 C21 C22 -26.5(8)
Cl1 Os1 C21 C22 89.5(7)
Cl2 Os1 C21 C22 7.3(13)
C1 Os1 C21 C24 55.5(13)
C20 Os1 C21 C24 109.6(14)
C19 Os1 C21 C24 138.8(13)
C18 Os1 C21 C24 175.6(13)
C23 Os1 C21 C24 -147.9(14)
C22 Os1 C21 C24 -121.4(16)
Cl1 Os1 C21 C24 -31.9(12)
Cl2 Os1 C21 C24 -114.1(11)
C20 C21 C22 C23 -3.3(18)
C24 C21 C22 C23 -177.4(12)
Os1 C21 C22 C23 51.4(11)
C20 C21 C22 Os1 -54.7(10)
C24 C21 C22 Os1 131.2(13)
C1 Os1 C22 C23 -141.3(10)
C20 Os1 C22 C23 -104.0(9)
C19 Os1 C22 C23 -65.9(9)
C21 Os1 C22 C23 -135.2(12)
C18 Os1 C22 C23 -28.7(8)
Cl1 Os1 C22 C23 131.6(8)
Cl2 Os1 C22 C23 48.3(9)
C1 Os1 C22 C21 -6.1(14)
C20 Os1 C22 C21 31.2(7)
C19 Os1 C22 C21 69.3(8)
C18 Os1 C22 C21 106.4(8)
C23 Os1 C22 C21 135.2(12)
Cl1 Os1 C22 C21 -93.2(7)
Cl2 Os1 C22 C21 -176.5(6)
C21 C22 C23 C18 2.7(19)
Os1 C22 C23 C18 53.2(10)
C21 C22 C23 Os1 -50.5(11)
C19 C18 C23 C22 -0.7(18)
C17 C18 C23 C22 -178.3(12)
Os1 C18 C23 C22 -54.1(11)
C19 C18 C23 Os1 53.5(10)
C17 C18 C23 Os1 -124.2(11)
C1 Os1 C23 C22 126.3(11)
C20 Os1 C23 C22 65.6(8)
C19 Os1 C23 C22 103.5(9)
C21 Os1 C23 C22 27.9(8)
C18 Os1 C23 C22 133.7(12)
Cl1 Os1 C23 C22 -56.0(9)
Cl2 Os1 C23 C22 -138.2(8)
C1 Os1 C23 C18 -7.4(15)
C20 Os1 C23 C18 -68.1(8)
C19 Os1 C23 C18 -30.2(7)
C21 Os1 C23 C18 -105.8(8)
C22 Os1 C23 C18 -133.7(12)
Cl1 Os1 C23 C18 170.3(6)
Cl2 Os1 C23 C18 88.1(7)
C20 C21 C24 C25 -74.2(17)
C22 C21 C24 C25 99.8(17)
Os1 C21 C24 C25 -161.4(12)
C20 C21 C24 C26 163.2(13)
C22 C21 C24 C26 -22.8(19)
Os1 C21 C24 C26 76.0(16)
